data_4029513
loop_
_publ_author_name
'Gal\'an, Albano'
'Escudero-Ad\'an, Eduardo C'
'Frontera, Antonio'
'Ballester, Pablo'

_publ_section_title
;
 Synthesis, Structure, and Binding Properties of Lipophilic Cavitands
 Based on a Calix[4]pyrrole-Resorcinarene Hybrid Scaffold.
;
_journal_issue 12
_journal_name_full 'The Journal of organic chemistry'
_journal_page_first 5545
_journal_page_last 5557
_journal_paper_doi 10.1021/jo5007224
_journal_volume 79
_journal_year 2014
_chemical_absolute_configuration ad
_chemical_formula_sum 'C96 H140 N6 O10'
_chemical_formula_weight 1538.14
_chemical_name_systematic
; 
 ? 
;
_space_group_IT_number 19
_symmetry_cell_setting orthorhombic
_symmetry_space_group_name_Hall 'P 2ac 2ab'
_symmetry_space_group_name_H-M 'P 21 21 21'
_atom_sites_solution_hydrogens geom
_atom_sites_solution_primary direct
_atom_sites_solution_secondary difmap
_audit_creation_method SHELXL-97
_cell_angle_alpha 90.00
_cell_angle_beta 90.00
_cell_angle_gamma 90.00
_cell_formula_units_Z 4
_cell_length_a 13.9132(8)
_cell_length_b 17.1884(10)
_cell_length_c 38.339(3)
_cell_measurement_reflns_used 9167
_cell_measurement_temperature 100(2)
_cell_measurement_theta_max 57.97
_cell_measurement_theta_min 2.82
_cell_volume 9168.6(10)
_computing_cell_refinement 'Bruker APEX2 v2011.4-0'
_computing_data_collection 'Bruker APEX2 v2011.4-0'
_computing_data_reduction 'Bruker SAINT V7.60A'
_computing_molecular_graphics 'Bruker SHELXTL'
_computing_publication_material 'Bruker SHELXTL'
_computing_structure_refinement 'SHELXS-97 (Sheldrick, 2008)'
_computing_structure_solution Sir2011
_diffrn_ambient_temperature 100(2)
_diffrn_detector_area_resol_mean 512
_diffrn_detector_type '4K CCD area detector APEX II'
_diffrn_measured_fraction_theta_full 0.972
_diffrn_measured_fraction_theta_max 0.972
_diffrn_measurement_device_type 'APEX DUO Kappa 4-axis goniometer'
_diffrn_measurement_method
;
 Fullsphere data collection, phi and omega scans
;
_diffrn_measurement_specimen_support 'magnetic support whith MicroMount'
_diffrn_radiation_monochromator 'Quazar MX Multilayer Optics'
_diffrn_radiation_type CuK\a
_diffrn_radiation_wavelength 1.54178
_diffrn_reflns_av_R_equivalents 0.0609
_diffrn_reflns_av_sigmaI/netI 0.0882
_diffrn_reflns_limit_h_max 12
_diffrn_reflns_limit_h_min -15
_diffrn_reflns_limit_k_max 18
_diffrn_reflns_limit_k_min -16
_diffrn_reflns_limit_l_max 32
_diffrn_reflns_limit_l_min -42
_diffrn_reflns_number 26958
_diffrn_reflns_theta_full 58.62
_diffrn_reflns_theta_max 58.62
_diffrn_reflns_theta_min 2.30
_diffrn_source 'Micorfocus source E025 IuS'
_diffrn_source_current 0.65
_diffrn_source_power 50
_diffrn_source_size '0.2 mm x 0.2 mm fine focus'
_diffrn_source_type 'Bruker APEX DUO'
_exptl_absorpt_coefficient_mu 0.558
_exptl_absorpt_correction_T_max 0.9726
_exptl_absorpt_correction_T_min 0.9463
_exptl_absorpt_correction_type empirical
_exptl_absorpt_process_details
; 
 SADABS Version 2008/1 Bruker-Nonius
 Blessing, Acta Cryst. (1995) A51 33-38
;
_exptl_crystal_colour colourless
_exptl_crystal_density_diffrn 1.114
_exptl_crystal_density_method 'not measured'
_exptl_crystal_description plate
_exptl_crystal_F_000 3352
_exptl_crystal_size_max 0.10
_exptl_crystal_size_mid 0.10
_exptl_crystal_size_min 0.01
_refine_diff_density_max 0.407
_refine_diff_density_min -0.420
_refine_diff_density_rms 0.089
_refine_ls_abs_structure_details 'Flack H D (1983), Acta Cryst. A39, 876-881'
_refine_ls_abs_structure_Flack 0.5(6)
_refine_ls_extinction_method none
_refine_ls_goodness_of_fit_ref 1.103
_refine_ls_hydrogen_treatment noref
_refine_ls_matrix_type full
_refine_ls_number_parameters 1027
_refine_ls_number_reflns 12368
_refine_ls_number_restraints 26
_refine_ls_restrained_S_all 1.227
_refine_ls_R_factor_all 0.1220
_refine_ls_R_factor_gt 0.1020
_refine_ls_shift/su_max 0.010
_refine_ls_shift/su_mean 0.000
_refine_ls_structure_factor_coef Fsqd
_refine_ls_weighting_details 'calc w=1/[\s^2^(Fo^2^)+(0.1059P)^2^+42.7609P] where P=(Fo^2^+2Fc^2^)/3'
_refine_ls_weighting_scheme calc
_refine_ls_wR_factor_gt 0.2803
_refine_ls_wR_factor_ref 0.2975
_reflns_number_gt 9927
_reflns_number_total 12368
_reflns_threshold_expression >2sigma(I)
_cod_data_source_file jo5007224_si_002.cif
_cod_data_source_block cu_ag20br_0m
_cod_depositor_comments
;
The following automatic conversions were performed:
'_diffrn_measurement_specimen_suppport' tag replaced with
'_diffrn_measurement_specimen_support'.

Automatic conversion script
Id: cif_correct_tags 1440 2010-10-19 06:21:57Z saulius 

The following automatic conversions were performed:

'_symmetry_cell_setting' value 'Orthorhombic' changed to
'orthorhombic' according to
/usr/data/users/saulius/crontab/automatic-downloads/rss-feeds/ACS/lib/dictionaries/cif_core.dic
dictionary named 'cif_core.dic' version 2.4.2 from 2011-04-26.

Automatic conversion script
Id: cif_fix_values 2281 2013-09-26 08:29:07Z andrius 

 Adding full bibliography for 4029513--4029520.cif.
;
_cod_original_cell_volume 9168.5(10)
_cod_original_sg_symbol_H-M P2(1)2(1)2(1)
_cod_database_code 4029513

loop_
_symmetry_equiv_pos_as_xyz
'x, y, z'
'-x+1/2, -y, z+1/2'
'-x, y+1/2, -z+1/2'
'x+1/2, -y+1/2, -z'

loop_
_atom_site_label
_atom_site_type_symbol
_atom_site_fract_x
_atom_site_fract_y
_atom_site_fract_z
_atom_site_U_iso_or_equiv
_atom_site_adp_type
_atom_site_occupancy
_atom_site_symmetry_multiplicity
_atom_site_calc_flag
_atom_site_refinement_flags
C1 C 0.7680(6) 0.8992(5) 0.4697(2) 0.0239(19) Uani 1 1 d .
C2 C 0.7975(6) 0.8342(5) 0.4519(3) 0.031(2) Uani 1 1 d .
H2 H 0.7574 0.7980 0.4413 0.037 Uiso 1 1 calc R
C3 C 0.8996(7) 0.8312(6) 0.4523(3) 0.037(2) Uani 1 1 d .
H3 H 0.9377 0.7928 0.4423 0.045 Uiso 1 1 calc R
C4 C 0.9312(6) 0.8947(5) 0.4701(2) 0.0235(19) Uani 1 1 d .
C5 C 1.0373(7) 0.9184(5) 0.4788(2) 0.030(2) Uani 1 1 d .
C6 C 1.0524(6) 1.0083(4) 0.4738(2) 0.0222(19) Uani 1 1 d .
C7 C 0.9918(6) 1.0527(5) 0.4522(2) 0.030(2) Uani 1 1 d .
H7 H 0.9386 1.0304 0.4415 0.035 Uiso 1 1 calc R
C8 C 1.0138(7) 1.1311(5) 0.4473(3) 0.033(2) Uani 1 1 d .
C9 C 1.0910(7) 1.1649(5) 0.4632(2) 0.032(2) Uani 1 1 d .
H9 H 1.1022 1.2179 0.4603 0.038 Uiso 1 1 calc R
C10 C 1.1529(8) 1.1214(5) 0.4835(2) 0.033(2) Uani 1 1 d .
C11 C 1.1291(6) 1.0426(5) 0.4898(2) 0.029(2) Uani 1 1 d .
H11 H 1.1666 1.0136 0.5051 0.034 Uiso 1 1 calc R
C12 C 1.1045(6) 0.8780(5) 0.4536(2) 0.0255(19) Uani 1 1 d .
H12A H 1.1697 0.8901 0.4607 0.031 Uiso 1 1 calc R
H12B H 1.0960 0.8224 0.4566 0.031 Uiso 1 1 calc R
C13 C 1.0965(6) 0.8952(5) 0.4152(2) 0.029(2) Uani 1 1 d .
H13A H 1.1114 0.9496 0.4112 0.034 Uiso 1 1 calc R
H13B H 1.0308 0.8862 0.4077 0.034 Uiso 1 1 calc R
C14 C 1.1649(6) 0.8443(6) 0.3932(2) 0.035(2) Uani 1 1 d .
H14A H 1.2305 0.8568 0.3996 0.042 Uiso 1 1 calc R
H14B H 1.1539 0.7902 0.3993 0.042 Uiso 1 1 calc R
C15 C 1.1551(7) 0.8526(6) 0.3545(2) 0.040(2) Uani 1 1 d .
H15A H 1.2025 0.8197 0.3432 0.048 Uiso 1 1 calc R
H15B H 1.1691 0.9061 0.3481 0.048 Uiso 1 1 calc R
C16 C 1.0513(8) 0.8304(6) 0.3402(3) 0.047(3) Uani 1 1 d .
H16A H 1.0345 0.7789 0.3485 0.056 Uiso 1 1 calc R
H16B H 1.0047 0.8668 0.3495 0.056 Uiso 1 1 calc R
C17 C 1.0451(7) 0.8312(7) 0.3012(3) 0.048(3) Uani 1 1 d .
H17A H 1.0842 0.7889 0.2923 0.058 Uiso 1 1 calc R
H17B H 1.0731 0.8794 0.2929 0.058 Uiso 1 1 calc R
C18 C 0.9448(9) 0.8235(8) 0.2859(3) 0.057(3) Uani 1 1 d .
H18A H 0.9175 0.7745 0.2935 0.068 Uiso 1 1 calc R
H18B H 0.9049 0.8648 0.2953 0.068 Uiso 1 1 calc R
C19 C 0.9403(11) 0.8270(8) 0.2469(3) 0.069(4) Uani 1 1 d .
H19A H 0.9762 0.7831 0.2378 0.083 Uiso 1 1 calc R
H19B H 0.9734 0.8738 0.2394 0.083 Uiso 1 1 calc R
C20 C 0.8426(10) 0.8266(8) 0.2301(3) 0.068(3) Uani 1 1 d .
H20A H 0.8094 0.7792 0.2368 0.082 Uiso 1 1 calc R
H20B H 0.8503 0.8261 0.2050 0.082 Uiso 1 1 calc R
C21 C 0.7795(11) 0.8980(8) 0.2406(4) 0.074(4) Uani 1 1 d .
H21A H 0.7676 0.8959 0.2655 0.089 Uiso 1 1 calc R
H21B H 0.8155 0.9452 0.2359 0.089 Uiso 1 1 calc R
C22 C 0.6878(11) 0.9026(9) 0.2226(4) 0.080(4) Uani 1 1 d .
H22A H 0.6515 0.8562 0.2284 0.096 Uiso 1 1 calc R
H22B H 0.7005 0.9009 0.1978 0.096 Uiso 1 1 calc R
C23 C 0.6230(12) 0.9733(9) 0.2298(4) 0.087(5) Uani 1 1 d .
H23A H 0.6045 0.9737 0.2539 0.131 Uiso 1 1 calc R
H23B H 0.5666 0.9702 0.2154 0.131 Uiso 1 1 calc R
H23C H 0.6575 1.0202 0.2245 0.131 Uiso 1 1 calc R
C24 C 1.0596(6) 0.8957(5) 0.5154(2) 0.0208(18) Uani 1 1 d U
C25 C 1.1165(6) 0.8356(5) 0.5281(2) 0.027(2) Uani 1 1 d .
H25 H 1.1492 0.7994 0.5145 0.033 Uiso 1 1 calc R
C26 C 1.1166(6) 0.8384(5) 0.5644(2) 0.027(2) Uani 1 1 d .
H26 H 1.1495 0.8048 0.5792 0.032 Uiso 1 1 calc R
C27 C 1.0577(7) 0.9014(4) 0.5748(2) 0.027(2) Uani 1 1 d .
C28 C 1.0355(6) 0.9306(5) 0.6113(2) 0.027(2) Uani 1 1 d .
C29 C 1.0510(7) 1.0194(5) 0.6134(2) 0.027(2) Uani 1 1 d .
C30 C 1.1295(7) 1.0542(5) 0.5953(2) 0.031(2) Uani 1 1 d .
H30 H 1.1695 1.0243 0.5812 0.037 Uiso 1 1 calc R
C31 C 1.1452(8) 1.1332(5) 0.5988(2) 0.034(2) Uani 1 1 d .
C32 C 1.0917(7) 1.1787(5) 0.6205(3) 0.039(2) Uani 1 1 d .
H32 H 1.1057 1.2312 0.6232 0.047 Uiso 1 1 calc R
C33 C 1.0148(7) 1.1444(6) 0.6386(3) 0.042(3) Uani 1 1 d .
C34 C 0.9968(7) 1.0647(5) 0.6358(3) 0.038(2) Uani 1 1 d .
H34 H 0.9482 1.0421 0.6489 0.045 Uiso 1 1 calc R
C35 C 1.1073(7) 0.8926(5) 0.6372(2) 0.034(2) Uani 1 1 d .
H35A H 1.0959 0.8369 0.6370 0.041 Uiso 1 1 calc R
H35B H 1.1717 0.9009 0.6282 0.041 Uiso 1 1 calc R
C36 C 1.1061(8) 0.9193(6) 0.6750(3) 0.042(3) Uani 1 1 d .
H36A H 1.1203 0.9745 0.6758 0.050 Uiso 1 1 calc R
H36B H 1.0420 0.9119 0.6844 0.050 Uiso 1 1 calc R
C37 C 1.1771(9) 0.8765(7) 0.6976(3) 0.055(3) Uani 1 1 d .
H37A H 1.1834 0.9048 0.7194 0.065 Uiso 1 1 calc R
H37B H 1.2392 0.8781 0.6861 0.065 Uiso 1 1 calc R
C38 C 1.1541(17) 0.7909(7) 0.7063(4) 0.097(6) Uani 1 1 d .
H38A H 1.1530 0.7615 0.6847 0.116 Uiso 1 1 calc R
H38B H 1.2060 0.7703 0.7204 0.116 Uiso 1 1 calc R
C39 C 1.0638(15) 0.7774(9) 0.7246(4) 0.100(6) Uani 1 1 d .
H39A H 1.0591 0.7223 0.7298 0.120 Uiso 1 1 calc R
H39B H 1.0115 0.7902 0.7089 0.120 Uiso 1 1 calc R
C40 C 1.0484(13) 0.8240(10) 0.7596(4) 0.091(5) Uani 1 1 d .
H40A H 1.0942 0.8060 0.7769 0.109 Uiso 1 1 calc R
H40B H 1.0607 0.8788 0.7555 0.109 Uiso 1 1 calc R
C41 C 0.9474(12) 0.8142(9) 0.7737(5) 0.089(5) Uani 1 1 d .
H41A H 0.9027 0.8216 0.7546 0.107 Uiso 1 1 calc R
H41B H 0.9404 0.7609 0.7817 0.107 Uiso 1 1 calc R
C42 C 0.9182(10) 0.8669(9) 0.8028(5) 0.090(5) Uani 1 1 d .
H42A H 0.9565 0.8539 0.8231 0.108 Uiso 1 1 calc R
H42B H 0.9343 0.9198 0.7962 0.108 Uiso 1 1 calc R
C43 C 0.8182(9) 0.8652(9) 0.8128(5) 0.099(6) Uani 1 1 d U
H43A H 0.8071 0.8159 0.8245 0.119 Uiso 1 1 calc R
H43B H 0.7808 0.8642 0.7915 0.119 Uiso 1 1 calc R
C44 C 0.7767(16) 0.9265(12) 0.8353(6) 0.128(7) Uani 1 1 d U
H44 H 0.8181 0.9623 0.8455 0.154 Uiso 1 1 calc R
C45 C 0.6778(13) 0.9333(12) 0.8419(6) 0.125(7) Uani 1 1 d .
H45 H 0.6358 0.8955 0.8335 0.150 Uiso 1 1 calc R
C46 C 0.6402(13) 0.9996(10) 0.8618(4) 0.090(4) Uani 1 1 d .
H46A H 0.6926 1.0321 0.8691 0.135 Uiso 1 1 calc R
H46B H 0.6061 0.9809 0.8818 0.135 Uiso 1 1 calc R
H46C H 0.5973 1.0292 0.8473 0.135 Uiso 1 1 calc R
C47 C 0.9340(7) 0.9084(5) 0.6207(2) 0.030(2) Uani 1 1 d .
C48 C 0.8966(7) 0.8520(5) 0.6422(3) 0.033(2) Uani 1 1 d .
H48 H 0.9333 0.8167 0.6549 0.040 Uiso 1 1 calc R
C49 C 0.7983(7) 0.8546(5) 0.6426(2) 0.033(2) Uani 1 1 d .
H49 H 0.7575 0.8226 0.6554 0.039 Uiso 1 1 calc R
C50 C 0.7714(7) 0.9137(5) 0.6204(2) 0.028(2) Uani 1 1 d .
C51 C 0.6721(6) 0.9415(5) 0.6097(2) 0.025(2) Uani 1 1 d .
C52 C 0.6607(7) 1.0312(5) 0.6096(2) 0.028(2) Uani 1 1 d .
C53 C 0.7264(6) 1.0803(6) 0.6266(3) 0.035(2) Uani 1 1 d .
H53 H 0.7804 1.0605 0.6378 0.042 Uiso 1 1 calc R
C54 C 0.7070(7) 1.1623(5) 0.6260(3) 0.037(2) Uani 1 1 d .
C55 C 0.6244(6) 1.1918(5) 0.6109(3) 0.032(2) Uani 1 1 d .
H55 H 0.6126 1.2450 0.6111 0.038 Uiso 1 1 calc R
C56 C 0.5590(6) 1.1410(5) 0.5953(3) 0.031(2) Uani 1 1 d .
C57 C 0.5807(7) 1.0630(5) 0.5940(2) 0.032(2) Uani 1 1 d .
H57 H 0.5393 1.0301 0.5820 0.038 Uiso 1 1 calc R
C58 C 0.5960(7) 0.9076(6) 0.6358(2) 0.032(2) Uani 1 1 d .
H58A H 0.5325 0.9183 0.6266 0.038 Uiso 1 1 calc R
H58B H 0.6037 0.8515 0.6365 0.038 Uiso 1 1 calc R
C59 C 0.6003(8) 0.9385(6) 0.6735(3) 0.038(2) Uani 1 1 d .
H59A H 0.6044 0.9948 0.6732 0.046 Uiso 1 1 calc R
H59B H 0.6574 0.9185 0.6850 0.046 Uiso 1 1 calc R
C60 C 0.5098(7) 0.9130(6) 0.6940(3) 0.043(2) Uani 1 1 d .
H60A H 0.4549 0.9412 0.6849 0.051 Uiso 1 1 calc R
H60B H 0.4989 0.8581 0.6897 0.051 Uiso 1 1 calc R
C61 C 0.5150(7) 0.9258(6) 0.7322(3) 0.044(3) Uani 1 1 d .
H61A H 0.5379 0.9782 0.7366 0.053 Uiso 1 1 calc R
H61B H 0.5615 0.8900 0.7421 0.053 Uiso 1 1 calc R
C62 C 0.4199(9) 0.9149(7) 0.7506(3) 0.054(3) Uani 1 1 d .
H62A H 0.3932 0.8650 0.7439 0.064 Uiso 1 1 calc R
H62B H 0.3758 0.9549 0.7427 0.064 Uiso 1 1 calc R
C63 C 0.4263(8) 0.9182(6) 0.7903(3) 0.049(3) Uani 1 1 d .
H63A H 0.4605 0.9649 0.7972 0.059 Uiso 1 1 calc R
H63B H 0.4626 0.8737 0.7987 0.059 Uiso 1 1 calc R
C64 C 0.3257(8) 0.9180(7) 0.8074(3) 0.053(3) Uani 1 1 d .
H64A H 0.2920 0.9648 0.8004 0.063 Uiso 1 1 calc R
H64B H 0.2898 0.8739 0.7985 0.063 Uiso 1 1 calc R
C65 C 0.3268(7) 0.9140(6) 0.8459(3) 0.046(3) Uani 1 1 d .
H65A H 0.3676 0.9553 0.8548 0.055 Uiso 1 1 calc R
H65B H 0.3548 0.8648 0.8530 0.055 Uiso 1 1 calc R
C66 C 0.2248(9) 0.9217(8) 0.8628(3) 0.059(3) Uani 1 1 d .
H66A H 0.2007 0.9737 0.8582 0.071 Uiso 1 1 calc R
H66B H 0.1820 0.8852 0.8514 0.071 Uiso 1 1 calc R
C67 C 0.2206(8) 0.9077(7) 0.9015(3) 0.053(3) Uani 1 1 d .
H67A H 0.2708 0.9381 0.9126 0.063 Uiso 1 1 calc R
H67B H 0.2346 0.8533 0.9059 0.063 Uiso 1 1 calc R
C68 C 0.1262(9) 0.9273(9) 0.9187(3) 0.070(4) Uani 1 1 d .
H68A H 0.1127 0.9824 0.9162 0.084 Uiso 1 1 calc R
H68B H 0.1293 0.9154 0.9434 0.084 Uiso 1 1 calc R
C69 C 0.0452(12) 0.8785(12) 0.9011(4) 0.101(6) Uani 1 1 d .
H69A H 0.0382 0.8944 0.8772 0.151 Uiso 1 1 calc R
H69B H -0.0143 0.8866 0.9132 0.151 Uiso 1 1 calc R
H69C H 0.0619 0.8243 0.9019 0.151 Uiso 1 1 calc R
C70 C 0.6439(7) 0.9098(5) 0.5741(2) 0.031(2) Uani 1 1 d .
C71 C 0.5815(6) 0.8532(5) 0.5639(2) 0.024(2) Uani 1 1 d .
H71 H 0.5447 0.8221 0.5786 0.029 Uiso 1 1 calc R
C72 C 0.5824(6) 0.8501(5) 0.5276(2) 0.026(2) Uani 1 1 d .
H72 H 0.5464 0.8160 0.5140 0.031 Uiso 1 1 calc R
C73 C 0.6439(7) 0.9047(5) 0.5152(2) 0.028(2) Uani 1 1 d .
C74 C 0.6701(6) 0.9286(5) 0.4782(2) 0.024(2) Uani 1 1 d .
C75 C 0.6611(6) 1.0178(5) 0.4746(2) 0.0213(18) Uani 1 1 d U
C76 C 0.5814(6) 1.0534(5) 0.4908(2) 0.026(2) Uani 1 1 d .
H76 H 0.5402 1.0243 0.5048 0.031 Uiso 1 1 calc R
C77 C 0.5650(7) 1.1329(5) 0.4858(2) 0.030(2) Uani 1 1 d .
C78 C 0.6266(6) 1.1778(5) 0.4656(2) 0.030(2) Uani 1 1 d .
H78 H 0.6174 1.2311 0.4632 0.036 Uiso 1 1 calc R
C79 C 0.7016(7) 1.1407(5) 0.4491(3) 0.032(2) Uani 1 1 d .
C80 C 0.7183(6) 1.0605(5) 0.4537(2) 0.028(2) Uani 1 1 d .
H80 H 0.7694 1.0368 0.4422 0.034 Uiso 1 1 calc R
C81 C 0.5948(6) 0.8913(5) 0.4530(2) 0.029(2) Uani 1 1 d .
H81A H 0.6014 0.8352 0.4546 0.035 Uiso 1 1 calc R
H81B H 0.5313 0.9043 0.4616 0.035 Uiso 1 1 calc R
C82 C 0.5989(7) 0.9136(6) 0.4145(2) 0.032(2) Uani 1 1 d .
H82A H 0.5934 0.9697 0.4126 0.038 Uiso 1 1 calc R
H82B H 0.6613 0.8989 0.4053 0.038 Uiso 1 1 calc R
C83 C 0.5222(7) 0.8769(6) 0.3921(2) 0.035(2) Uani 1 1 d .
H83A H 0.5334 0.8213 0.3913 0.042 Uiso 1 1 calc R
H83B H 0.4605 0.8852 0.4032 0.042 Uiso 1 1 calc R
C84 C 0.5161(8) 0.9063(6) 0.3552(3) 0.044(3) Uani 1 1 d .
H84A H 0.5751 0.8926 0.3432 0.052 Uiso 1 1 calc R
H84B H 0.5122 0.9626 0.3558 0.052 Uiso 1 1 calc R
C85 C 0.4319(8) 0.8755(6) 0.3343(3) 0.042(2) Uani 1 1 d .
H85A H 0.4376 0.8193 0.3329 0.051 Uiso 1 1 calc R
H85B H 0.3733 0.8870 0.3469 0.051 Uiso 1 1 calc R
C86 C 0.4220(8) 0.9069(6) 0.2978(3) 0.046(3) Uani 1 1 d .
H86A H 0.4169 0.9631 0.2990 0.055 Uiso 1 1 calc R
H86B H 0.4800 0.8947 0.2849 0.055 Uiso 1 1 calc R
C87 C 0.3373(8) 0.8763(6) 0.2779(3) 0.045(3) Uani 1 1 d .
H87A H 0.2799 0.8882 0.2912 0.054 Uiso 1 1 calc R
H87B H 0.3429 0.8200 0.2770 0.054 Uiso 1 1 calc R
C88 C 0.3217(9) 0.9054(7) 0.2407(3) 0.051(3) Uani 1 1 d .
H88A H 0.3182 0.9617 0.2413 0.061 Uiso 1 1 calc R
H88B H 0.3776 0.8915 0.2269 0.061 Uiso 1 1 calc R
C89 C 0.2347(8) 0.8758(7) 0.2224(3) 0.048(3) Uani 1 1 d .
H89A H 0.1789 0.8890 0.2363 0.058 Uiso 1 1 calc R
H89B H 0.2387 0.8195 0.2215 0.058 Uiso 1 1 calc R
C90 C 0.2180(8) 0.9050(7) 0.1859(3) 0.052(3) Uani 1 1 d .
H90A H 0.2711 0.8877 0.1714 0.062 Uiso 1 1 calc R
H90B H 0.2198 0.9614 0.1864 0.062 Uiso 1 1 calc R
C91 C 0.1257(9) 0.8805(7) 0.1684(3) 0.054(3) Uani 1 1 d .
H91A H 0.1210 0.9064 0.1460 0.065 Uiso 1 1 calc R
H91B H 0.0720 0.8977 0.1826 0.065 Uiso 1 1 calc R
C92 C 0.1175(10) 0.7924(8) 0.1628(4) 0.073(4) Uani 1 1 d .
H92A H 0.1692 0.7751 0.1481 0.109 Uiso 1 1 calc R
H92B H 0.0572 0.7808 0.1518 0.109 Uiso 1 1 calc R
H92C H 0.1209 0.7663 0.1849 0.109 Uiso 1 1 calc R
N1 N 0.8515(5) 0.9343(4) 0.48140(17) 0.0242(15) Uani 1 1 d .
H1N H 0.8532 0.9755 0.4941 0.029 Uiso 1 1 calc R
N2 N 1.0251(5) 0.9334(4) 0.5448(2) 0.0273(16) Uani 1 1 d .
H2N H 0.9871 0.9729 0.5441 0.033 Uiso 1 1 calc R
N3 N 0.8550(5) 0.9451(3) 0.60634(17) 0.0212(14) Uani 1 1 d .
H3N H 0.8572 0.9818 0.5911 0.025 Uiso 1 1 calc R
N4 N 0.6829(5) 0.9398(4) 0.54366(19) 0.0253(16) Uani 1 1 d .
H4N H 0.7259 0.9757 0.5429 0.030 Uiso 1 1 calc R
O1 O 0.9551(5) 1.1749(4) 0.42542(18) 0.0409(17) Uani 1 1 d .
H1 H 0.9088 1.1912 0.4365 0.061 Uiso 1 1 calc RD
O2 O 1.2307(5) 1.1561(4) 0.49720(18) 0.0392(17) Uani 1 1 d .
H2A H 1.2479 1.1324 0.5147 0.059 Uiso 1 1 calc R
O3 O 1.2227(5) 1.1660(4) 0.58128(18) 0.0422(17) Uani 1 1 d .
H3A H 1.2571 1.1891 0.5952 0.063 Uiso 1 1 calc R
O4 O 0.9598(5) 1.1868(4) 0.6614(2) 0.052(2) Uani 1 1 d .
H4 H 0.9925 1.2216 0.6700 0.077 Uiso 1 1 calc R
O5 O 0.7701(5) 1.2129(4) 0.6411(2) 0.0503(19) Uani 1 1 d .
H5 H 0.7882 1.2447 0.6266 0.075 Uiso 1 1 calc R
O6 O 0.4788(5) 1.1701(4) 0.58028(19) 0.0451(18) Uani 1 1 d .
H6 H 0.4929 1.2082 0.5685 0.068 Uiso 1 1 calc R
O7 O 0.4871(5) 1.1700(4) 0.49999(19) 0.0436(18) Uani 1 1 d .
H7A H 0.5035 1.2129 0.5072 0.065 Uiso 1 1 calc R
O8 O 0.7605(4) 1.1824(4) 0.42710(19) 0.0412(17) Uani 1 1 d .
H8 H 0.8164 1.1783 0.4336 0.062 Uiso 1 1 calc R
N1B N 0.8632(6) 0.0619(5) 0.5432(2) 0.044(2) Uani 1 1 d .
C1B C 0.8538(7) 0.1274(6) 0.5430(3) 0.040(2) Uani 1 1 d .
C2B C 0.8407(14) 0.2112(7) 0.5409(5) 0.112(6) Uani 1 1 d .
H2B1 H 0.7733 0.2232 0.5414 0.169 Uiso 1 1 calc R
H2B2 H 0.8680 0.2302 0.5195 0.169 Uiso 1 1 calc R
H2B3 H 0.8721 0.2356 0.5603 0.169 Uiso 1 1 calc R
N1C N 0.8531(6) 0.6543(5) 0.5165(3) 0.051(2) Uani 1 1 d .
C2C C 0.8463(8) 0.7862(5) 0.5501(3) 0.040(2) Uani 1 1 d .
H2C1 H 0.7989 0.8191 0.5394 0.060 Uiso 1 1 calc R
H2C2 H 0.9081 0.8110 0.5489 0.060 Uiso 1 1 calc R
H2C3 H 0.8295 0.7776 0.5741 0.060 Uiso 1 1 calc R
C1C C 0.8500(8) 0.7104(6) 0.5314(2) 0.040(2) Uani 1 1 d .
O1W O 0.3243(9) 0.9253(5) 0.5472(3) 0.094(3) Uani 1 1 d DU
H1W1 H 0.3849 0.9321 0.5455 -0.158(6) Uiso 1 1 d RD
H2W1 H 0.3091 0.9187 0.5685 0.12(6) Uiso 1 1 d RD
O2W O 0.3536(5) 0.0813(3) 0.54453(19) 0.0459(16) Uani 1 1 d D
H2W2 H 0.3096 0.0564 0.5551 -0.006(18) Uiso 1 1 d RD
H1W2 H 0.3506 0.0830 0.5667 0.04(3) Uiso 1 1 d RD

loop_
_atom_site_aniso_label
_atom_site_aniso_U_11
_atom_site_aniso_U_22
_atom_site_aniso_U_33
_atom_site_aniso_U_23
_atom_site_aniso_U_13
_atom_site_aniso_U_12
C1 0.026(5) 0.014(4) 0.031(5) 0.003(3) -0.002(4) -0.012(4)
C2 0.023(5) 0.024(5) 0.046(5) -0.007(4) 0.002(4) 0.002(4)
C3 0.030(5) 0.034(5) 0.047(6) -0.015(5) 0.001(5) 0.005(4)
C4 0.018(4) 0.017(4) 0.035(5) 0.004(4) 0.000(4) 0.004(4)
C5 0.042(6) 0.011(4) 0.036(5) 0.001(4) 0.005(4) 0.001(4)
C6 0.021(4) 0.006(4) 0.040(5) -0.001(3) -0.003(4) -0.002(3)
C7 0.027(5) 0.023(5) 0.039(5) 0.000(4) 0.002(4) -0.007(4)
C8 0.031(5) 0.019(5) 0.048(6) 0.010(4) -0.002(5) -0.002(4)
C9 0.040(6) 0.017(4) 0.037(6) 0.007(4) 0.004(5) -0.014(4)
C10 0.041(6) 0.028(5) 0.031(5) -0.001(4) -0.003(5) -0.020(5)
C11 0.025(5) 0.023(5) 0.038(5) 0.001(4) -0.001(4) 0.008(4)
C12 0.021(4) 0.017(4) 0.039(5) 0.001(4) 0.006(4) -0.004(3)
C13 0.014(4) 0.022(5) 0.050(6) -0.005(4) 0.005(4) 0.010(4)
C14 0.014(5) 0.043(6) 0.048(6) 0.008(4) 0.006(4) 0.013(4)
C15 0.027(5) 0.042(6) 0.050(6) -0.009(4) 0.010(5) 0.002(5)
C16 0.056(7) 0.030(6) 0.055(7) 0.002(5) 0.005(5) -0.011(5)
C17 0.030(6) 0.052(7) 0.063(7) -0.011(5) 0.003(5) -0.003(5)
C18 0.058(8) 0.055(7) 0.056(7) -0.002(6) -0.006(6) -0.008(6)
C19 0.089(10) 0.055(8) 0.064(8) -0.007(6) -0.019(7) 0.011(7)
C20 0.062(8) 0.074(9) 0.068(8) 0.001(7) -0.010(7) -0.025(8)
C21 0.085(11) 0.065(9) 0.072(9) -0.002(7) -0.007(8) -0.014(8)
C22 0.073(10) 0.075(10) 0.091(10) 0.006(8) -0.006(8) -0.008(8)
C23 0.082(12) 0.083(11) 0.096(11) 0.005(8) 0.009(9) -0.010(9)
C24 0.014(3) 0.016(3) 0.032(4) -0.003(3) 0.000(3) -0.007(3)
C25 0.020(5) 0.025(5) 0.037(5) -0.006(4) 0.000(4) 0.015(4)
C26 0.027(5) 0.012(4) 0.042(6) 0.001(4) 0.000(4) 0.007(3)
C27 0.033(5) 0.006(4) 0.043(5) -0.001(4) -0.003(4) -0.003(4)
C28 0.024(5) 0.022(5) 0.035(5) 0.000(4) 0.000(4) 0.009(4)
C29 0.034(5) 0.014(4) 0.034(5) 0.001(4) -0.005(4) 0.001(4)
C30 0.036(6) 0.017(5) 0.039(5) -0.002(4) -0.003(4) -0.001(4)
C31 0.035(5) 0.019(5) 0.047(5) -0.001(4) 0.000(5) -0.019(5)
C32 0.044(6) 0.012(5) 0.062(7) -0.002(4) -0.005(5) -0.006(4)
C33 0.032(6) 0.035(6) 0.060(7) -0.013(5) 0.003(5) -0.005(5)
C34 0.030(5) 0.029(5) 0.054(6) -0.010(5) 0.004(5) -0.007(4)
C35 0.032(5) 0.026(5) 0.044(6) 0.002(4) 0.000(4) 0.003(4)
C36 0.052(6) 0.030(5) 0.044(6) -0.003(4) -0.010(5) 0.007(5)
C37 0.061(8) 0.053(7) 0.050(6) -0.004(5) -0.007(6) -0.001(6)
C38 0.186(19) 0.034(7) 0.069(9) 0.014(6) -0.045(12) -0.015(10)
C39 0.143(17) 0.071(10) 0.084(11) 0.030(9) -0.038(11) -0.047(11)
C40 0.110(14) 0.078(11) 0.086(11) 0.004(9) -0.012(10) -0.014(10)
C41 0.088(12) 0.063(9) 0.117(13) 0.009(9) -0.022(10) -0.012(8)
C42 0.058(9) 0.070(10) 0.141(15) 0.017(10) -0.010(10) -0.011(7)
C43 0.039(8) 0.074(10) 0.184(18) 0.013(9) 0.012(9) -0.026(7)
C44 0.120(17) 0.089(13) 0.18(2) -0.021(12) 0.022(14) -0.047(12)
C45 0.066(12) 0.109(15) 0.20(2) -0.008(15) 0.021(12) 0.024(10)
C46 0.075(10) 0.094(11) 0.101(11) 0.005(9) -0.009(10) 0.004(10)
C47 0.030(5) 0.024(5) 0.036(5) -0.009(4) -0.007(4) 0.001(4)
C48 0.031(5) 0.024(5) 0.045(6) 0.008(4) -0.009(5) 0.010(4)
C49 0.036(6) 0.026(5) 0.037(5) 0.005(4) -0.005(5) 0.002(4)
C50 0.034(5) 0.018(4) 0.033(5) -0.004(4) -0.004(4) 0.004(4)
C51 0.014(5) 0.018(4) 0.042(5) 0.000(4) -0.003(4) 0.004(3)
C52 0.035(5) 0.014(4) 0.036(5) -0.002(3) 0.002(4) -0.015(4)
C53 0.015(4) 0.030(5) 0.060(6) -0.005(5) -0.003(4) 0.007(4)
C54 0.036(6) 0.017(5) 0.059(6) -0.012(4) 0.007(5) 0.001(4)
C55 0.019(5) 0.015(4) 0.061(6) 0.001(4) 0.006(4) 0.011(3)
C56 0.011(4) 0.032(5) 0.049(6) -0.001(4) 0.000(4) 0.002(4)
C57 0.031(5) 0.031(5) 0.034(5) -0.005(4) -0.004(4) 0.002(4)
C58 0.021(5) 0.032(5) 0.043(6) 0.003(4) 0.009(4) -0.007(4)
C59 0.041(6) 0.030(5) 0.043(6) 0.003(4) 0.007(5) -0.008(5)
C60 0.034(6) 0.042(6) 0.052(6) -0.009(5) 0.004(5) -0.002(5)
C61 0.033(6) 0.045(6) 0.054(7) -0.002(5) 0.010(5) 0.003(5)
C62 0.062(8) 0.048(7) 0.052(7) -0.003(5) 0.025(6) -0.012(6)
C63 0.059(8) 0.030(6) 0.058(7) -0.001(5) 0.010(6) 0.006(5)
C64 0.048(7) 0.043(6) 0.067(7) 0.000(5) 0.011(6) -0.001(5)
C65 0.042(7) 0.034(6) 0.060(7) 0.004(5) 0.013(5) 0.005(5)
C66 0.053(7) 0.059(8) 0.065(8) 0.015(6) 0.007(6) 0.010(6)
C67 0.042(6) 0.046(7) 0.070(8) 0.001(6) 0.013(6) 0.009(5)
C68 0.068(9) 0.075(9) 0.069(8) 0.010(7) 0.016(7) 0.020(7)
C69 0.069(10) 0.152(17) 0.082(10) 0.014(11) 0.015(9) -0.018(11)
C70 0.033(5) 0.027(5) 0.033(5) -0.002(4) -0.004(5) 0.021(5)
C71 0.012(4) 0.013(4) 0.047(6) 0.001(4) 0.000(4) -0.006(3)
C72 0.012(4) 0.020(4) 0.045(6) 0.000(4) 0.003(4) -0.005(4)
C73 0.024(5) 0.024(4) 0.037(5) -0.005(4) 0.000(5) 0.019(4)
C74 0.015(5) 0.016(4) 0.041(5) 0.003(4) 0.001(4) 0.009(3)
C75 0.011(3) 0.026(4) 0.027(3) 0.001(3) -0.004(3) 0.005(3)
C76 0.015(5) 0.027(5) 0.036(5) 0.008(4) 0.002(4) 0.017(4)
C77 0.025(5) 0.030(5) 0.035(5) -0.005(4) 0.001(4) -0.001(4)
C78 0.022(5) 0.019(4) 0.050(6) -0.003(4) -0.007(4) -0.013(4)
C79 0.034(5) 0.016(5) 0.045(6) 0.008(4) -0.005(5) 0.000(4)
C80 0.022(4) 0.024(5) 0.040(5) 0.000(4) -0.001(4) -0.004(4)
C81 0.026(5) 0.021(4) 0.040(5) -0.003(4) -0.001(4) -0.012(4)
C82 0.025(5) 0.030(5) 0.040(6) 0.002(4) -0.002(4) -0.007(4)
C83 0.035(5) 0.031(5) 0.040(6) 0.000(4) -0.009(5) -0.010(4)
C84 0.054(7) 0.039(6) 0.038(6) -0.004(5) -0.005(5) -0.008(5)
C85 0.041(6) 0.035(5) 0.051(6) 0.000(5) -0.004(5) -0.002(5)
C86 0.061(7) 0.034(6) 0.043(6) 0.000(5) -0.007(5) -0.015(5)
C87 0.051(7) 0.036(6) 0.047(6) 0.005(4) -0.010(5) -0.009(5)
C88 0.066(8) 0.047(7) 0.041(6) 0.006(5) -0.003(5) -0.001(6)
C89 0.040(6) 0.052(7) 0.053(7) -0.002(5) -0.008(5) 0.005(5)
C90 0.047(7) 0.063(8) 0.045(6) -0.010(6) 0.003(5) -0.007(6)
C91 0.054(8) 0.054(7) 0.055(7) 0.003(5) -0.009(6) -0.011(6)
C92 0.065(9) 0.077(9) 0.076(9) 0.002(7) -0.024(7) -0.002(7)
N1 0.022(4) 0.014(3) 0.036(4) -0.003(3) 0.002(4) -0.004(3)
N2 0.013(3) 0.028(4) 0.040(4) 0.002(4) 0.001(4) -0.011(3)
N3 0.013(3) 0.015(3) 0.036(4) 0.004(3) 0.000(3) 0.001(3)
N4 0.022(4) 0.017(3) 0.037(4) 0.003(3) 0.000(3) -0.006(3)
O1 0.022(3) 0.039(4) 0.061(4) 0.012(3) -0.004(3) 0.009(3)
O2 0.029(4) 0.032(4) 0.057(5) 0.011(3) -0.011(3) -0.007(3)
O3 0.027(4) 0.035(4) 0.064(5) 0.009(3) -0.001(3) -0.016(3)
O4 0.038(4) 0.037(4) 0.081(5) -0.025(4) 0.008(4) 0.006(3)
O5 0.046(4) 0.020(4) 0.085(5) -0.009(3) -0.011(4) -0.010(3)
O6 0.040(4) 0.039(4) 0.057(5) 0.009(3) -0.007(3) 0.010(3)
O7 0.041(4) 0.028(4) 0.061(5) -0.003(3) 0.014(4) 0.010(3)
O8 0.016(3) 0.031(4) 0.076(5) 0.019(3) -0.001(3) -0.008(3)
N1B 0.055(5) 0.025(5) 0.053(5) 0.000(4) 0.003(5) 0.010(4)
C1B 0.035(5) 0.030(6) 0.055(6) 0.002(4) 0.000(6) 0.000(5)
C2B 0.139(15) 0.023(6) 0.175(17) 0.019(8) 0.055(15) 0.015(8)
N1C 0.019(4) 0.045(5) 0.088(6) -0.021(5) 0.009(5) -0.006(4)
C2C 0.037(5) 0.024(5) 0.059(6) 0.000(4) 0.001(6) -0.006(4)
C1C 0.028(5) 0.045(6) 0.047(6) 0.000(5) 0.006(5) 0.008(5)
O1W 0.095(5) 0.081(5) 0.106(5) -0.004(4) 0.003(4) 0.002(4)
O2W 0.053(4) 0.028(3) 0.057(4) -0.001(3) -0.009(4) 0.005(4)

loop_
_atom_type_symbol
_atom_type_description
_atom_type_scat_dispersion_real
_atom_type_scat_dispersion_imag
_atom_type_scat_source
C C 0.0181 0.0091 'International Tables Vol C Tables 4.2.6.8 and 6.1.1.4'
H H 0.0000 0.0000 'International Tables Vol C Tables 4.2.6.8 and 6.1.1.4'
N N 0.0311 0.0180 'International Tables Vol C Tables 4.2.6.8 and 6.1.1.4'
O O 0.0492 0.0322 'International Tables Vol C Tables 4.2.6.8 and 6.1.1.4'

loop_
_geom_angle_atom_site_label_1
_geom_angle_atom_site_label_2
_geom_angle_atom_site_label_3
_geom_angle
C2 C1 N1 105.3(8)
C2 C1 C74 131.3(8)
N1 C1 C74 123.3(7)
C1 C2 C3 108.9(8)
C4 C3 C2 107.5(8)
C3 C4 N1 107.1(7)
C3 C4 C5 128.4(8)
N1 C4 C5 124.4(7)
C24 C5 C12 110.5(7)
C24 C5 C4 109.2(7)
C12 C5 C4 109.1(7)
C24 C5 C6 110.1(7)
C12 C5 C6 107.0(7)
C4 C5 C6 110.9(7)
C11 C6 C7 119.8(7)
C11 C6 C5 118.4(8)
C7 C6 C5 121.7(8)
C8 C7 C6 118.3(8)
C9 C8 O1 120.1(8)
C9 C8 C7 121.5(9)
O1 C8 C7 118.4(8)
C8 C9 C10 120.8(8)
O2 C10 C9 118.8(8)
O2 C10 C11 123.3(9)
C9 C10 C11 117.9(9)
C6 C11 C10 121.4(8)
C13 C12 C5 119.2(7)
C12 C13 C14 112.2(7)
C15 C14 C13 115.6(7)
C14 C15 C16 113.6(8)
C17 C16 C15 113.2(8)
C16 C17 C18 116.0(9)
C19 C18 C17 114.9(11)
C18 C19 C20 117.6(12)
C19 C20 C21 113.3(11)
C22 C21 C20 114.5(12)
C21 C22 C23 118.3(13)
N2 C24 C25 105.1(7)
N2 C24 C5 124.9(7)
C25 C24 C5 130.1(8)
C24 C25 C26 109.0(8)
C25 C26 C27 107.9(8)
N2 C27 C26 105.4(8)
N2 C27 C28 125.4(8)
C26 C27 C28 129.2(8)
C47 C28 C27 109.2(7)
C47 C28 C29 111.6(7)
C27 C28 C29 110.4(7)
C47 C28 C35 110.0(7)
C27 C28 C35 108.6(7)
C29 C28 C35 106.9(7)
C34 C29 C30 118.9(8)
C34 C29 C28 121.0(8)
C30 C29 C28 119.7(8)
C31 C30 C29 119.0(9)
C32 C31 C30 122.6(9)
C32 C31 O3 119.1(8)
C30 C31 O3 118.2(9)
C31 C32 C33 118.5(8)
O4 C33 C34 118.1(9)
O4 C33 C32 121.2(9)
C34 C33 C32 120.5(9)
C29 C34 C33 120.3(9)
C36 C35 C28 118.4(8)
C37 C36 C35 113.1(9)
C36 C37 C38 117.0(11)
C39 C38 C37 115.7(15)
C38 C39 C40 116.5(13)
C41 C40 C39 111.8(14)
C42 C41 C40 116.8(13)
C43 C42 C41 116.6(15)
C42 C43 C44 121.1(15)
C45 C44 C43 123.2(18)
C44 C45 C46 121(2)
C48 C47 N3 105.1(8)
C48 C47 C28 132.7(8)
N3 C47 C28 122.2(8)
C49 C48 C47 111.2(8)
C48 C49 C50 106.8(9)
C49 C50 N3 107.4(8)
C49 C50 C51 130.2(9)
N3 C50 C51 122.3(7)
C50 C51 C70 111.3(7)
C50 C51 C52 113.9(7)
C70 C51 C52 109.1(7)
C50 C51 C58 109.0(7)
C70 C51 C58 105.5(7)
C52 C51 C58 107.6(7)
C57 C52 C53 119.2(8)
C57 C52 C51 118.6(8)
C53 C52 C51 122.1(8)
C52 C53 C54 117.4(9)
O5 C54 C55 118.6(8)
O5 C54 C53 119.8(9)
C55 C54 C53 121.5(9)
C54 C55 C56 119.5(8)
O6 C56 C57 121.7(9)
O6 C56 C55 119.3(8)
C57 C56 C55 118.9(8)
C56 C57 C52 123.3(9)
C59 C58 C51 116.4(7)
C58 C59 C60 110.3(8)
C61 C60 C59 114.8(8)
C60 C61 C62 113.6(9)
C61 C62 C63 114.2(10)
C62 C63 C64 111.7(10)
C65 C64 C63 114.5(9)
C64 C65 C66 113.6(9)
C67 C66 C65 115.5(10)
C66 C67 C68 115.5(10)
C67 C68 C69 108.6(12)
C71 C70 N4 106.0(7)
C71 C70 C51 132.6(8)
N4 C70 C51 121.4(8)
C70 C71 C72 107.9(8)
C73 C72 C71 109.3(8)
C72 C73 N4 106.1(7)
C72 C73 C74 131.7(8)
N4 C73 C74 122.2(8)
C1 C74 C73 109.5(7)
C1 C74 C75 113.0(7)
C73 C74 C75 109.4(7)
C1 C74 C81 109.7(7)
C73 C74 C81 107.8(7)
C75 C74 C81 107.3(7)
C80 C75 C76 119.3(8)
C80 C75 C74 123.1(7)
C76 C75 C74 117.1(7)
C77 C76 C75 119.4(8)
O7 C77 C78 116.7(8)
O7 C77 C76 121.9(8)
C78 C77 C76 121.3(9)
C79 C78 C77 117.7(8)
C78 C79 O8 119.4(8)
C78 C79 C80 121.4(9)
O8 C79 C80 119.1(8)
C75 C80 C79 120.7(9)
C82 C81 C74 118.1(7)
C83 C82 C81 114.9(8)
C84 C83 C82 115.9(8)
C83 C84 C85 115.1(9)
C86 C85 C84 115.9(9)
C87 C86 C85 114.8(9)
C86 C87 C88 118.2(9)
C89 C88 C87 116.4(9)
C88 C89 C90 116.8(10)
C89 C90 C91 116.9(10)
C90 C91 C92 113.7(11)
C4 N1 C1 111.1(6)
C27 N2 C24 112.7(7)
C47 N3 C50 109.5(6)
C73 N4 C70 110.7(7)
N1B C1B C2B 177.2(14)
N1C C1C C2C 178.1(11)

loop_
_geom_bond_atom_site_label_1
_geom_bond_atom_site_label_2
_geom_bond_distance
C1 C2 1.372(12)
C1 N1 1.385(11)
C1 C74 1.489(12)
C2 C3 1.420(12)
C3 C4 1.359(13)
C4 N1 1.371(11)
C4 C5 1.567(13)
C5 C24 1.489(12)
C5 C12 1.513(12)
C5 C6 1.570(11)
C6 C11 1.365(12)
C6 C7 1.407(13)
C7 C8 1.395(12)
C8 C9 1.365(13)
C8 O1 1.392(11)
C9 C10 1.381(14)
C10 O2 1.343(11)
C10 C11 1.414(12)
C12 C13 1.505(13)
C13 C14 1.544(12)
C14 C15 1.498(13)
C15 C16 1.591(15)
C16 C17 1.496(15)
C17 C18 1.521(15)
C18 C19 1.498(16)
C19 C20 1.503(19)
C20 C21 1.56(2)
C21 C22 1.45(2)
C22 C23 1.54(2)
C24 N2 1.388(11)
C24 C25 1.389(12)
C25 C26 1.396(12)
C26 C27 1.415(12)
C27 N2 1.355(11)
C27 C28 1.516(13)
C28 C47 1.507(13)
C28 C29 1.543(12)
C28 C35 1.554(13)
C29 C34 1.381(13)
C29 C30 1.428(13)
C30 C31 1.381(12)
C31 C32 1.361(14)
C31 O3 1.390(11)
C32 C33 1.405(15)
C33 O4 1.372(12)
C33 C34 1.398(14)
C35 C36 1.519(14)
C36 C37 1.507(15)
C37 C38 1.544(17)
C38 C39 1.46(3)
C39 C40 1.58(2)
C40 C41 1.52(2)
C41 C42 1.49(2)
C42 C43 1.444(19)
C43 C44 1.48(3)
C44 C45 1.40(3)
C45 C46 1.47(2)
C47 C48 1.374(13)
C47 N3 1.382(11)
C48 C49 1.368(13)
C49 C50 1.377(13)
C50 N3 1.391(12)
C50 C51 1.518(12)
C51 C70 1.522(12)
C51 C52 1.550(12)
C51 C58 1.569(12)
C52 C57 1.377(13)
C52 C53 1.406(13)
C53 C54 1.435(13)
C54 O5 1.365(12)
C54 C55 1.382(13)
C55 C56 1.395(13)
C56 O6 1.353(11)
C56 C57 1.375(13)
C58 C59 1.540(13)
C59 C60 1.547(14)
C60 C61 1.486(14)
C61 C62 1.510(15)
C62 C63 1.526(15)
C63 C64 1.546(15)
C64 C65 1.478(15)
C65 C66 1.565(15)
C66 C67 1.504(16)
C67 C68 1.508(16)
C68 C69 1.56(2)
C70 C71 1.361(13)
C70 N4 1.385(11)
C71 C72 1.393(12)
C72 C73 1.356(13)
C73 N4 1.361(11)
C73 C74 1.520(12)
C74 C75 1.545(11)
C74 C81 1.563(12)
C75 C80 1.348(12)
C75 C76 1.410(12)
C76 C77 1.398(13)
C77 O7 1.372(11)
C77 C78 1.389(13)
C78 C79 1.376(13)
C79 O8 1.377(11)
C79 C80 1.409(12)
C81 C82 1.526(13)
C82 C83 1.508(13)
C83 C84 1.503(14)
C84 C85 1.515(14)
C85 C86 1.506(14)
C86 C87 1.499(14)
C87 C88 1.527(14)
C88 C89 1.488(15)
C89 C90 1.504(15)
C90 C91 1.507(15)
C91 C92 1.534(17)
N1B C1B 1.134(11)
C1B C2B 1.454(15)
N1C C1C 1.122(12)
C2C C1C 1.488(14)

loop_
_geom_torsion_atom_site_label_1
_geom_torsion_atom_site_label_2
_geom_torsion_atom_site_label_3
_geom_torsion_atom_site_label_4
_geom_torsion
N1 C1 C2 C3 -1.2(11)
C74 C1 C2 C3 -177.3(9)
C1 C2 C3 C4 -0.6(12)
C2 C3 C4 N1 2.1(11)
C2 C3 C4 C5 178.7(9)
C3 C4 C5 C24 -99.7(11)
N1 C4 C5 C24 76.3(10)
C3 C4 C5 C12 21.2(12)
N1 C4 C5 C12 -162.8(8)
C3 C4 C5 C6 138.8(9)
N1 C4 C5 C6 -45.2(11)
C24 C5 C6 C11 39.6(11)
C12 C5 C6 C11 -80.6(10)
C4 C5 C6 C11 160.6(8)
C24 C5 C6 C7 -143.4(8)
C12 C5 C6 C7 96.5(10)
C4 C5 C6 C7 -22.4(11)
C11 C6 C7 C8 1.2(13)
C5 C6 C7 C8 -175.8(8)
C6 C7 C8 C9 -0.8(14)
C6 C7 C8 O1 178.7(8)
O1 C8 C9 C10 -176.5(9)
C7 C8 C9 C10 3.0(15)
C8 C9 C10 O2 176.6(9)
C8 C9 C10 C11 -5.3(14)
C7 C6 C11 C10 -3.8(14)
C5 C6 C11 C10 173.3(8)
O2 C10 C11 C6 -176.2(9)
C9 C10 C11 C6 5.8(14)
C24 C5 C12 C13 -177.8(7)
C4 C5 C12 C13 62.1(9)
C6 C5 C12 C13 -57.9(10)
C5 C12 C13 C14 -175.5(8)
C12 C13 C14 C15 174.7(8)
C13 C14 C15 C16 -60.5(11)
C14 C15 C16 C17 -174.2(9)
C15 C16 C17 C18 -170.3(10)
C16 C17 C18 C19 178.2(10)
C17 C18 C19 C20 -175.0(11)
C18 C19 C20 C21 61.8(16)
C19 C20 C21 C22 175.1(12)
C20 C21 C22 C23 -176.8(12)
C12 C5 C24 N2 166.4(7)
C4 C5 C24 N2 -73.6(9)
C6 C5 C24 N2 48.4(11)
C12 C5 C24 C25 -13.5(12)
C4 C5 C24 C25 106.5(10)
C6 C5 C24 C25 -131.5(9)
N2 C24 C25 C26 -0.8(10)
C5 C24 C25 C26 179.2(8)
C24 C25 C26 C27 0.5(10)
C25 C26 C27 N2 0.0(9)
C25 C26 C27 C28 -178.5(9)
N2 C27 C28 C47 75.2(10)
C26 C27 C28 C47 -106.6(10)
N2 C27 C28 C29 -47.9(11)
C26 C27 C28 C29 130.3(9)
N2 C27 C28 C35 -164.9(8)
C26 C27 C28 C35 13.4(13)
C47 C28 C29 C34 27.4(12)
C27 C28 C29 C34 149.1(9)
C35 C28 C29 C34 -92.9(10)
C47 C28 C29 C30 -159.9(8)
C27 C28 C29 C30 -38.2(11)
C35 C28 C29 C30 79.8(10)
C34 C29 C30 C31 -4.0(14)
C28 C29 C30 C31 -176.9(9)
C29 C30 C31 C32 3.4(15)
C29 C30 C31 O3 179.3(8)
C30 C31 C32 C33 -2.9(16)
O3 C31 C32 C33 -178.7(9)
C31 C32 C33 O4 178.4(10)
C31 C32 C33 C34 3.0(16)
C30 C29 C34 C33 4.2(15)
C28 C29 C34 C33 177.0(9)
O4 C33 C34 C29 -179.3(9)
C32 C33 C34 C29 -3.8(16)
C47 C28 C35 C36 -66.8(11)
C27 C28 C35 C36 173.8(8)
C29 C28 C35 C36 54.6(11)
C28 C35 C36 C37 178.5(9)
C35 C36 C37 C38 -71.6(15)
C36 C37 C38 C39 -59.4(16)
C37 C38 C39 C40 -54.7(19)
C38 C39 C40 C41 172.2(14)
C39 C40 C41 C42 -168.7(14)
C40 C41 C42 C43 171.4(15)
C41 C42 C43 C44 -165.9(18)
C42 C43 C44 C45 171(2)
C43 C44 C45 C46 -174.4(19)
C27 C28 C47 C48 104.4(11)
C29 C28 C47 C48 -133.2(10)
C35 C28 C47 C48 -14.7(14)
C27 C28 C47 N3 -73.3(10)
C29 C28 C47 N3 49.1(11)
C35 C28 C47 N3 167.6(8)
N3 C47 C48 C49 -2.2(11)
C28 C47 C48 C49 179.8(9)
C47 C48 C49 C50 0.7(12)
C48 C49 C50 N3 1.1(10)
C48 C49 C50 C51 178.0(9)
C49 C50 C51 C70 -100.2(11)
N3 C50 C51 C70 76.2(10)
C49 C50 C51 C52 135.9(10)
N3 C50 C51 C52 -47.7(11)
C49 C50 C51 C58 15.7(13)
N3 C50 C51 C58 -167.8(7)
C50 C51 C52 C57 167.6(8)
C70 C51 C52 C57 42.5(11)
C58 C51 C52 C57 -71.5(10)
C50 C51 C52 C53 -16.3(12)
C70 C51 C52 C53 -141.4(9)
C58 C51 C52 C53 104.6(10)
C57 C52 C53 C54 -1.5(14)
C51 C52 C53 C54 -177.6(8)
C52 C53 C54 O5 -177.8(9)
C52 C53 C54 C55 3.3(15)
O5 C54 C55 C56 180.0(9)
C53 C54 C55 C56 -1.1(15)
C54 C55 C56 O6 -179.4(9)
C54 C55 C56 C57 -3.0(14)
O6 C56 C57 C52 -178.7(9)
C55 C56 C57 C52 5.0(15)
C53 C52 C57 C56 -2.7(14)
C51 C52 C57 C56 173.6(9)
C50 C51 C58 C59 67.5(10)
C70 C51 C58 C59 -172.9(8)
C52 C51 C58 C59 -56.5(10)
C51 C58 C59 C60 168.6(8)
C58 C59 C60 C61 168.4(9)
C59 C60 C61 C62 169.1(9)
C60 C61 C62 C63 173.0(9)
C61 C62 C63 C64 172.2(10)
C62 C63 C64 C65 174.8(9)
C63 C64 C65 C66 174.6(10)
C64 C65 C66 C67 172.4(10)
C65 C66 C67 C68 170.8(11)
C66 C67 C68 C69 58.2(15)
C50 C51 C70 C71 105.8(11)
C52 C51 C70 C71 -127.6(10)
C58 C51 C70 C71 -12.2(12)
C50 C51 C70 N4 -75.3(9)
C52 C51 C70 N4 51.4(10)
C58 C51 C70 N4 166.7(7)
N4 C70 C71 C72 -0.7(9)
C51 C70 C71 C72 178.3(9)
C70 C71 C72 C73 -0.6(10)
C71 C72 C73 N4 1.7(10)
C71 C72 C73 C74 -177.7(8)
C2 C1 C74 C73 97.7(11)
N1 C1 C74 C73 -77.8(9)
C2 C1 C74 C75 -140.1(9)
N1 C1 C74 C75 44.4(11)
C2 C1 C74 C81 -20.4(13)
N1 C1 C74 C81 164.1(7)
C72 C73 C74 C1 -106.3(10)
N4 C73 C74 C1 74.4(9)
C72 C73 C74 C75 129.3(9)
N4 C73 C74 C75 -50.0(10)
C72 C73 C74 C81 12.9(12)
N4 C73 C74 C81 -166.4(7)
C1 C74 C75 C80 24.7(11)
C73 C74 C75 C80 146.9(8)
C81 C74 C75 C80 -96.4(9)
C1 C74 C75 C76 -163.3(7)
C73 C74 C75 C76 -41.1(10)
C81 C74 C75 C76 75.6(9)
C80 C75 C76 C77 -2.0(13)
C74 C75 C76 C77 -174.2(8)
C75 C76 C77 O7 178.0(8)
C75 C76 C77 C78 -1.1(14)
O7 C77 C78 C79 -175.8(8)
C76 C77 C78 C79 3.4(14)
C77 C78 C79 O8 175.8(8)
C77 C78 C79 C80 -2.7(14)
C76 C75 C80 C79 2.7(13)
C74 C75 C80 C79 174.4(8)
C78 C79 C80 C75 -0.3(14)
O8 C79 C80 C75 -178.8(8)
C1 C74 C81 C82 -67.3(10)
C73 C74 C81 C82 173.6(7)
C75 C74 C81 C82 55.9(10)
C74 C81 C82 C83 -178.4(8)
C81 C82 C83 C84 171.9(9)
C82 C83 C84 C85 -173.5(9)
C83 C84 C85 C86 177.4(9)
C84 C85 C86 C87 -179.2(10)
C85 C86 C87 C88 179.8(10)
C86 C87 C88 C89 -177.7(10)
C87 C88 C89 C90 179.2(10)
C88 C89 C90 C91 -175.0(10)
C89 C90 C91 C92 -63.3(14)
C3 C4 N1 C1 -3.0(9)
C5 C4 N1 C1 -179.7(8)
C2 C1 N1 C4 2.6(9)
C74 C1 N1 C4 179.1(8)
C26 C27 N2 C24 -0.5(9)
C28 C27 N2 C24 178.1(8)
C25 C24 N2 C27 0.8(9)
C5 C24 N2 C27 -179.2(8)
C48 C47 N3 C50 2.9(9)
C28 C47 N3 C50 -178.8(8)
C49 C50 N3 C47 -2.5(9)
C51 C50 N3 C47 -179.7(8)
C72 C73 N4 C70 -2.2(9)
C74 C73 N4 C70 177.3(7)
C71 C70 N4 C73 1.8(9)
C51 C70 N4 C73 -177.4(8)
